data_7034728
loop_
_publ_author_name
'Ording-Wenker, Erica C M'
'Siegler, Maxime A.'
'Lutz, Martin'
'Bouwman, Elisabeth'

_publ_section_title
;
 Catalytic catechol oxidation by copper complexes: development of a
 structure-activity relationship.
;
_journal_issue 27
_journal_name_full 'Dalton transactions (Cambridge, England : 2003)'
_journal_page_first 12196
_journal_page_last 12209
_journal_paper_doi 10.1039/c5dt01041a
_journal_volume 44
_journal_year 2015
_chemical_formula_moiety '2(C16 H21 Cl Cu N3 S), Cl4 Cu'
_chemical_formula_sum 'C32 H42 Cl6 Cu3 N6 S2'
_chemical_formula_weight 978.16
_chemical_name_systematic
; 
 ? 
;
_space_group_IT_number 14
_symmetry_cell_setting monoclinic
_symmetry_space_group_name_Hall '-P 2yn'
_symmetry_space_group_name_H-M 'P 1 21/n 1'
_atom_sites_solution_hydrogens difmap
_atom_sites_solution_primary direct
_atom_sites_solution_secondary difmap
_audit_creation_method SHELXL-97
_audit_update_record
;
2015-01-12 deposited with the CCDC.
2015-04-07 downloaded from the CCDC.
;
_cell_angle_alpha 90.00
_cell_angle_beta 102.954(2)
_cell_angle_gamma 90.00
_cell_formula_units_Z 4
_cell_length_a 13.6254(3)
_cell_length_b 13.2651(3)
_cell_length_c 22.7359(5)
_cell_measurement_reflns_used 9657
_cell_measurement_temperature 110(2)
_cell_measurement_theta_max 26.31
_cell_measurement_theta_min 1.79
_cell_volume 4004.76(16)
_computing_cell_refinement
;
CrysAlisPro, Agilent Technologies,
Version 1.171.35.11 (release 16-05-2011 CrysAlis171 .NET)
(compiled May 16 2011,17:55:39)
;
_computing_data_collection
;
CrysAlisPro, Agilent Technologies,
Version 1.171.35.11 (release 16-05-2011 CrysAlis171 .NET)
(compiled May 16 2011,17:55:39)
;
_computing_data_reduction
;
CrysAlisPro, Agilent Technologies,
Version 1.171.35.11 (release 16-05-2011 CrysAlis171 .NET)
(compiled May 16 2011,17:55:39)
;
_computing_molecular_graphics 'SHELXTL v6.10 (Sheldrick, 2008)'
_computing_publication_material 'SHELXTL v6.10 (Sheldrick, 2008)'
_computing_structure_refinement 'SHELXL-97 (Sheldrick, 2008)'
_computing_structure_solution 'SHELXS-97 (Sheldrick, 2008)'
_diffrn_ambient_temperature 110(2)
_diffrn_detector_area_resol_mean 15.989
_diffrn_measured_fraction_theta_full 1.000
_diffrn_measured_fraction_theta_max 1.000
_diffrn_measurement_device_type 'Goniometer KM4/Xcalibur, detector: Sapphire3'
_diffrn_measurement_method '\w scans'
_diffrn_radiation_monochromator graphite
_diffrn_radiation_source 'Enhance (Mo) X-ray Source'
_diffrn_radiation_type MoK\a
_diffrn_radiation_wavelength 0.71073
_diffrn_reflns_av_R_equivalents 0.0351
_diffrn_reflns_av_sigmaI/netI 0.0369
_diffrn_reflns_limit_h_max 16
_diffrn_reflns_limit_h_min -16
_diffrn_reflns_limit_k_max 16
_diffrn_reflns_limit_k_min -16
_diffrn_reflns_limit_l_max 28
_diffrn_reflns_limit_l_min -28
_diffrn_reflns_number 27367
_diffrn_reflns_theta_full 26.25
_diffrn_reflns_theta_max 26.25
_diffrn_reflns_theta_min 1.96
_exptl_absorpt_coefficient_mu 2.116
_exptl_absorpt_correction_T_max 0.813
_exptl_absorpt_correction_T_min 0.466
_exptl_absorpt_correction_type analytical
_exptl_absorpt_process_details
;
CrysAlisPro, Agilent Technologies,
Version 1.171.35.11 (release 16-05-2011 CrysAlis171 .NET)
(compiled May 16 2011,17:55:39)
Analytical numeric absorption correction using a multifaceted crystal
            model based on expressions derived by R.C. Clark & J.S. Reid.
(Clark, R. C. & Reid, J. S. (1995). Acta Cryst. A51, 887-897)
;
_exptl_crystal_colour 'dark green'
_exptl_crystal_density_diffrn 1.622
_exptl_crystal_density_method 'not measured'
_exptl_crystal_description lath
_exptl_crystal_F_000 1988
_exptl_crystal_size_max 0.52
_exptl_crystal_size_mid 0.35
_exptl_crystal_size_min 0.14
_refine_diff_density_max 2.624
_refine_diff_density_min -1.079
_refine_diff_density_rms 0.124
_refine_ls_extinction_method none
_refine_ls_goodness_of_fit_ref 1.051
_refine_ls_hydrogen_treatment constr
_refine_ls_matrix_type full
_refine_ls_number_parameters 446
_refine_ls_number_reflns 8080
_refine_ls_number_restraints 0
_refine_ls_restrained_S_all 1.051
_refine_ls_R_factor_all 0.0573
_refine_ls_R_factor_gt 0.0447
_refine_ls_shift/su_max 0.001
_refine_ls_shift/su_mean 0.000
_refine_ls_structure_factor_coef Fsqd
_refine_ls_weighting_details 'calc w=1/[\s^2^(Fo^2^)+(0.0661P)^2^+10.7662P] where P=(Fo^2^+2Fc^2^)/3'
_refine_ls_weighting_scheme calc
_refine_ls_wR_factor_gt 0.1218
_refine_ls_wR_factor_ref 0.1290
_reflns_number_gt 6596
_reflns_number_total 8080
_reflns_threshold_expression I>2\s(I)
_cod_data_source_file c5dt01041a2.cif
_cod_data_source_block '[CuII(L1*SCH3)(Cl)]2(CuCl4)'
_cod_depositor_comments 'Adding full bibliography for 7034724--7034733.cif.'
_cod_original_cell_volume 4004.76(15)
_cod_original_sg_symbol_H-M 'P 21/n'
_cod_database_code 7034728

loop_
_symmetry_equiv_pos_as_xyz
'x, y, z'
'-x+1/2, y+1/2, -z+1/2'
'-x, -y, -z'
'x-1/2, -y-1/2, z-1/2'

loop_
_atom_site_label
_atom_site_type_symbol
_atom_site_fract_x
_atom_site_fract_y
_atom_site_fract_z
_atom_site_U_iso_or_equiv
_atom_site_adp_type
_atom_site_occupancy
_atom_site_symmetry_multiplicity
_atom_site_calc_flag
_atom_site_refinement_flags
Cu1 Cu 0.41558(4) 0.56717(3) 0.04715(2) 0.01906(12) Uani 1 1 d .
Cl1A Cl 0.39260(8) 0.40561(7) 0.01560(4) 0.0243(2) Uani 1 1 d .
S1A S 0.30399(8) 0.57398(8) 0.12928(5) 0.0255(2) Uani 1 1 d .
C1A C 0.3720(3) 0.7603(3) 0.10009(17) 0.0227(8) Uani 1 1 d .
H1A1 H 0.3068 0.7688 0.0708 0.027 Uiso 1 1 calc R
H1A2 H 0.3958 0.8282 0.1150 0.027 Uiso 1 1 calc R
C2A C 0.3548(3) 0.6980(3) 0.15313(18) 0.0252(9) Uani 1 1 d .
H2A H 0.4220 0.6875 0.1810 0.030 Uiso 1 1 calc R
C3A C 0.2898(4) 0.7568(3) 0.1881(2) 0.0332(10) Uani 1 1 d .
H3A1 H 0.3243 0.8193 0.2037 0.050 Uiso 1 1 calc R
H3A2 H 0.2785 0.7158 0.2218 0.050 Uiso 1 1 calc R
H3A3 H 0.2249 0.7730 0.1611 0.050 Uiso 1 1 calc R
C4A C 0.1746(3) 0.5982(4) 0.0935(2) 0.0360(10) Uani 1 1 d .
H4A1 H 0.1368 0.6135 0.1244 0.054 Uiso 1 1 calc R
H4A2 H 0.1456 0.5386 0.0706 0.054 Uiso 1 1 calc R
H4A3 H 0.1708 0.6558 0.0661 0.054 Uiso 1 1 calc R
C12A C 0.3461(3) 0.7244(3) -0.03561(17) 0.0235(8) Uani 1 1 d .
C13A C 0.2947(3) 0.7744(4) -0.08632(18) 0.0307(10) Uani 1 1 d .
H13A H 0.3110 0.8422 -0.0938 0.037 Uiso 1 1 calc R
C14A C 0.2188(3) 0.7240(4) -0.12626(19) 0.0353(11) Uani 1 1 d .
H14A H 0.1829 0.7569 -0.1617 0.042 Uiso 1 1 calc R
C15A C 0.1959(3) 0.6270(4) -0.11459(19) 0.0339(11) Uani 1 1 d .
H15A H 0.1434 0.5922 -0.1415 0.041 Uiso 1 1 calc R
C16A C 0.2497(3) 0.5804(4) -0.06341(19) 0.0297(10) Uani 1 1 d .
H16A H 0.2335 0.5129 -0.0551 0.036 Uiso 1 1 calc R
C17A C 0.4336(3) 0.7692(3) 0.00875(17) 0.0238(8) Uani 1 1 d .
H17A H 0.4958 0.7617 -0.0065 0.029 Uiso 1 1 calc R
H17B H 0.4218 0.8419 0.0139 0.029 Uiso 1 1 calc R
C22A C 0.5821(3) 0.6261(3) 0.13796(16) 0.0181(8) Uani 1 1 d .
C23A C 0.6630(3) 0.6220(3) 0.18810(18) 0.0239(8) Uani 1 1 d .
H23A H 0.6972 0.6818 0.2040 0.029 Uiso 1 1 calc R
C24A C 0.6922(3) 0.5296(3) 0.21403(18) 0.0248(9) Uani 1 1 d .
H24A H 0.7478 0.5251 0.2477 0.030 Uiso 1 1 calc R
C25A C 0.6404(3) 0.4437(3) 0.19101(18) 0.0239(8) Uani 1 1 d .
H25A H 0.6599 0.3797 0.2086 0.029 Uiso 1 1 calc R
C26A C 0.5600(3) 0.4522(3) 0.14211(17) 0.0191(8) Uani 1 1 d .
H26A H 0.5235 0.3933 0.1266 0.023 Uiso 1 1 calc R
C27A C 0.5507(3) 0.7224(3) 0.10446(17) 0.0208(8) Uani 1 1 d .
H27A H 0.5560 0.7786 0.1337 0.025 Uiso 1 1 calc R
H27B H 0.5969 0.7369 0.0775 0.025 Uiso 1 1 calc R
N1A N 0.4458(2) 0.7163(2) 0.06804(14) 0.0194(7) Uani 1 1 d .
N11A N 0.3246(2) 0.6281(3) -0.02471(14) 0.0230(7) Uani 1 1 d .
N21A N 0.5317(2) 0.5423(2) 0.11577(14) 0.0179(6) Uani 1 1 d .
Cu2 Cu 0.57736(3) 0.36807(4) 0.52954(2) 0.01943(13) Uani 1 1 d .
Cl1B Cl 0.41316(7) 0.33622(9) 0.49034(5) 0.0306(2) Uani 1 1 d .
S1B S 0.63882(8) 0.19679(8) 0.58390(5) 0.0293(2) Uani 1 1 d .
C1B C 0.7904(3) 0.3249(3) 0.58377(18) 0.0221(8) Uani 1 1 d .
H1B1 H 0.8582 0.3498 0.6035 0.027 Uiso 1 1 calc R
H1B2 H 0.7973 0.2818 0.5494 0.027 Uiso 1 1 calc R
C2B C 0.7492(3) 0.2619(3) 0.62855(18) 0.0236(8) Uani 1 1 d .
H2B H 0.7269 0.3079 0.6579 0.028 Uiso 1 1 calc R
C3B C 0.8279(3) 0.1896(3) 0.6632(2) 0.0298(9) Uani 1 1 d .
H3B1 H 0.8515 0.1454 0.6347 0.045 Uiso 1 1 calc R
H3B2 H 0.7980 0.1487 0.6906 0.045 Uiso 1 1 calc R
H3B3 H 0.8848 0.2281 0.6866 0.045 Uiso 1 1 calc R
C4B C 0.5691(4) 0.1697(5) 0.6402(3) 0.0486(14) Uani 1 1 d .
H4B1 H 0.6070 0.1219 0.6695 0.073 Uiso 1 1 calc R
H4B2 H 0.5039 0.1402 0.6209 0.073 Uiso 1 1 calc R
H4B3 H 0.5582 0.2321 0.6608 0.073 Uiso 1 1 calc R
C12B C 0.6401(3) 0.4752(3) 0.63865(17) 0.0207(8) Uani 1 1 d .
C13B C 0.6431(3) 0.5100(3) 0.69698(18) 0.0262(9) Uani 1 1 d .
H13B H 0.7028 0.5389 0.7207 0.031 Uiso 1 1 calc R
C14B C 0.5578(3) 0.5013(4) 0.71930(19) 0.0308(10) Uani 1 1 d .
H14B H 0.5573 0.5252 0.7586 0.037 Uiso 1 1 calc R
C15B C 0.4725(3) 0.4573(4) 0.68393(19) 0.0298(10) Uani 1 1 d .
H15B H 0.4128 0.4514 0.6986 0.036 Uiso 1 1 calc R
C16B C 0.4753(3) 0.4225(3) 0.62753(19) 0.0255(9) Uani 1 1 d .
H16B H 0.4171 0.3911 0.6038 0.031 Uiso 1 1 calc R
C17B C 0.7278(3) 0.4883(3) 0.60919(17) 0.0222(8) Uani 1 1 d .
H17C H 0.7262 0.5570 0.5919 0.027 Uiso 1 1 calc R
H17D H 0.7916 0.4808 0.6399 0.027 Uiso 1 1 calc R
C22B C 0.7089(3) 0.3957(3) 0.45177(18) 0.0241(8) Uani 1 1 d .
C23B C 0.7502(3) 0.3920(3) 0.40089(18) 0.0295(10) Uani 1 1 d .
H23B H 0.8117 0.4253 0.4003 0.035 Uiso 1 1 calc R
C24B C 0.6986(4) 0.3381(4) 0.3513(2) 0.0383(12) Uani 1 1 d .
H24B H 0.7245 0.3353 0.3159 0.046 Uiso 1 1 calc R
C25B C 0.6106(4) 0.2888(4) 0.3528(2) 0.0401(12) Uani 1 1 d .
H25B H 0.5760 0.2504 0.3193 0.048 Uiso 1 1 calc R
C26B C 0.5735(4) 0.2965(4) 0.4047(2) 0.0352(11) Uani 1 1 d .
H26B H 0.5123 0.2633 0.4063 0.042 Uiso 1 1 calc R
C27B C 0.7558(3) 0.4554(3) 0.50688(17) 0.0220(8) Uani 1 1 d .
H27C H 0.8301 0.4531 0.5133 0.026 Uiso 1 1 calc R
H27D H 0.7342 0.5267 0.5013 0.026 Uiso 1 1 calc R
N1B N 0.7244(2) 0.4125(2) 0.56059(14) 0.0191(7) Uani 1 1 d .
N11B N 0.5576(2) 0.4316(2) 0.60501(14) 0.0193(7) Uani 1 1 d .
N21B N 0.6220(3) 0.3501(3) 0.45303(15) 0.0260(8) Uani 1 1 d .
Cu3 Cu 0.97817(4) 0.53087(4) 0.29905(2) 0.02541(14) Uani 1 1 d .
Cl2 Cl 0.93087(9) 0.37409(8) 0.26606(5) 0.0348(3) Uani 1 1 d .
Cl3 Cl 1.09395(9) 0.56293(10) 0.24440(5) 0.0388(3) Uani 1 1 d .
Cl4 Cl 0.99067(8) 0.50565(8) 0.39993(5) 0.0307(2) Uani 1 1 d .
Cl5 Cl 0.90288(9) 0.68171(8) 0.29187(5) 0.0320(2) Uani 1 1 d .

loop_
_atom_site_aniso_label
_atom_site_aniso_U_11
_atom_site_aniso_U_22
_atom_site_aniso_U_33
_atom_site_aniso_U_23
_atom_site_aniso_U_13
_atom_site_aniso_U_12
Cu1 0.0222(3) 0.0179(2) 0.0159(2) -0.00203(18) 0.00172(18) 0.00349(18)
Cl1A 0.0319(5) 0.0206(5) 0.0209(4) -0.0052(4) 0.0069(4) -0.0017(4)
S1A 0.0327(6) 0.0210(5) 0.0259(5) 0.0019(4) 0.0131(4) 0.0047(4)
C1A 0.027(2) 0.0192(19) 0.0232(19) -0.0015(15) 0.0088(16) 0.0048(16)
C2A 0.033(2) 0.024(2) 0.0196(19) -0.0016(16) 0.0092(17) 0.0072(17)
C3A 0.048(3) 0.028(2) 0.029(2) -0.0025(18) 0.021(2) 0.007(2)
C4A 0.030(2) 0.033(2) 0.046(3) 0.005(2) 0.010(2) 0.004(2)
C12A 0.022(2) 0.031(2) 0.0195(19) 0.0031(16) 0.0084(15) 0.0111(17)
C13A 0.033(2) 0.040(3) 0.023(2) 0.0070(18) 0.0121(18) 0.015(2)
C14A 0.032(2) 0.057(3) 0.017(2) 0.005(2) 0.0049(17) 0.019(2)
C15A 0.027(2) 0.054(3) 0.020(2) -0.005(2) 0.0025(17) 0.012(2)
C16A 0.024(2) 0.041(3) 0.024(2) -0.0059(18) 0.0053(17) 0.0046(19)
C17A 0.028(2) 0.022(2) 0.0215(19) 0.0063(16) 0.0064(16) 0.0054(17)
C22A 0.0207(19) 0.0194(19) 0.0159(17) -0.0003(14) 0.0074(14) 0.0024(15)
C23A 0.020(2) 0.029(2) 0.023(2) -0.0015(16) 0.0048(15) -0.0017(16)
C24A 0.021(2) 0.034(2) 0.0199(19) 0.0026(17) 0.0055(15) 0.0038(17)
C25A 0.022(2) 0.026(2) 0.025(2) 0.0053(16) 0.0102(16) 0.0098(17)
C26A 0.0204(19) 0.0200(19) 0.0192(18) -0.0001(15) 0.0093(15) 0.0034(15)
C27A 0.026(2) 0.0185(19) 0.0175(18) -0.0033(15) 0.0037(15) 0.0004(16)
N1A 0.0234(17) 0.0196(16) 0.0155(15) 0.0007(12) 0.0049(13) 0.0034(13)
N11A 0.0222(17) 0.0291(19) 0.0183(16) -0.0017(14) 0.0057(13) 0.0061(14)
N21A 0.0186(16) 0.0201(16) 0.0165(15) 0.0003(12) 0.0071(12) 0.0024(13)
Cu2 0.0177(2) 0.0259(3) 0.0151(2) -0.00290(18) 0.00441(17) -0.00028(19)
Cl1B 0.0197(5) 0.0452(6) 0.0253(5) -0.0082(4) 0.0013(4) -0.0008(4)
S1B 0.0262(5) 0.0244(5) 0.0365(6) 0.0034(4) 0.0056(4) -0.0041(4)
C1B 0.0194(19) 0.024(2) 0.024(2) 0.0055(16) 0.0070(15) 0.0018(16)
C2B 0.027(2) 0.021(2) 0.024(2) 0.0001(16) 0.0072(16) 0.0005(16)
C3B 0.033(2) 0.026(2) 0.031(2) 0.0054(18) 0.0064(18) 0.0030(18)
C4B 0.035(3) 0.057(3) 0.058(3) 0.022(3) 0.018(2) -0.009(2)
C12B 0.026(2) 0.0176(18) 0.0189(18) 0.0005(15) 0.0069(15) 0.0012(16)
C13B 0.028(2) 0.030(2) 0.021(2) -0.0043(17) 0.0056(16) -0.0028(18)
C14B 0.036(3) 0.039(3) 0.019(2) -0.0047(18) 0.0097(18) 0.004(2)
C15B 0.029(2) 0.040(3) 0.023(2) -0.0021(18) 0.0118(17) 0.0015(19)
C16B 0.020(2) 0.032(2) 0.027(2) -0.0018(17) 0.0078(16) -0.0007(17)
C17B 0.023(2) 0.024(2) 0.0201(19) -0.0038(16) 0.0058(15) -0.0048(16)
C22B 0.027(2) 0.025(2) 0.022(2) 0.0049(16) 0.0088(16) 0.0085(17)
C23B 0.035(2) 0.033(2) 0.024(2) 0.0091(18) 0.0151(18) 0.0147(19)
C24B 0.046(3) 0.051(3) 0.021(2) 0.005(2) 0.015(2) 0.023(2)
C25B 0.044(3) 0.053(3) 0.022(2) -0.009(2) 0.005(2) 0.016(2)
C26B 0.032(2) 0.048(3) 0.024(2) -0.008(2) 0.0046(18) 0.003(2)
C27B 0.023(2) 0.025(2) 0.0214(19) 0.0041(16) 0.0121(16) -0.0001(16)
N1B 0.0217(17) 0.0206(16) 0.0162(15) 0.0005(13) 0.0067(13) -0.0015(13)
N11B 0.0220(17) 0.0211(16) 0.0159(15) 0.0006(13) 0.0066(12) 0.0003(13)
N21B 0.0261(18) 0.033(2) 0.0199(17) -0.0037(14) 0.0074(14) 0.0018(15)
Cu3 0.0266(3) 0.0268(3) 0.0215(3) 0.0011(2) 0.0025(2) -0.0007(2)
Cl2 0.0529(7) 0.0266(5) 0.0195(5) 0.0020(4) -0.0036(4) -0.0046(5)
Cl3 0.0404(6) 0.0473(7) 0.0327(6) -0.0029(5) 0.0167(5) -0.0033(5)
Cl4 0.0338(6) 0.0309(5) 0.0262(5) 0.0019(4) 0.0040(4) -0.0047(4)
Cl5 0.0422(6) 0.0286(5) 0.0258(5) 0.0038(4) 0.0090(4) 0.0066(5)

loop_
_atom_type_symbol
_atom_type_description
_atom_type_scat_dispersion_real
_atom_type_scat_dispersion_imag
_atom_type_scat_source
C C 0.0033 0.0016 'International Tables Vol C Tables 4.2.6.8 and 6.1.1.4'
H H 0.0000 0.0000 'International Tables Vol C Tables 4.2.6.8 and 6.1.1.4'
N N 0.0061 0.0033 'International Tables Vol C Tables 4.2.6.8 and 6.1.1.4'
S S 0.1246 0.1234 'International Tables Vol C Tables 4.2.6.8 and 6.1.1.4'
Cl Cl 0.1484 0.1585 'International Tables Vol C Tables 4.2.6.8 and 6.1.1.4'
Cu Cu 0.3201 1.2651 'International Tables Vol C Tables 4.2.6.8 and 6.1.1.4'

loop_
_geom_angle_atom_site_label_1
_geom_angle_atom_site_label_2
_geom_angle_atom_site_label_3
_geom_angle
N21A Cu1 N11A 162.57(14)
N21A Cu1 N1A 84.00(13)
N11A Cu1 N1A 81.61(13)
N21A Cu1 Cl1A 96.95(10)
N11A Cu1 Cl1A 96.21(10)
N1A Cu1 Cl1A 173.26(9)
N21A Cu1 S1A 86.22(9)
N11A Cu1 S1A 102.36(10)
N1A Cu1 S1A 85.49(9)
Cl1A Cu1 S1A 101.22(4)
C4A S1A C2A 104.0(2)
C4A S1A Cu1 110.24(17)
C2A S1A Cu1 90.04(13)
N1A C1A C2A 114.6(3)
N1A C1A H1A1 108.6
C2A C1A H1A1 108.6
N1A C1A H1A2 108.6
C2A C1A H1A2 108.6
H1A1 C1A H1A2 107.6
C1A C2A C3A 110.1(3)
C1A C2A S1A 111.8(3)
C3A C2A S1A 112.9(3)
C1A C2A H2A 107.2
C3A C2A H2A 107.2
S1A C2A H2A 107.2
C2A C3A H3A1 109.5
C2A C3A H3A2 109.5
H3A1 C3A H3A2 109.5
C2A C3A H3A3 109.5
H3A1 C3A H3A3 109.5
H3A2 C3A H3A3 109.5
S1A C4A H4A1 109.5
S1A C4A H4A2 109.5
H4A1 C4A H4A2 109.5
S1A C4A H4A3 109.5
H4A1 C4A H4A3 109.5
H4A2 C4A H4A3 109.5
N11A C12A C13A 121.4(4)
N11A C12A C17A 115.1(3)
C13A C12A C17A 123.4(4)
C12A C13A C14A 118.7(4)
C12A C13A H13A 120.6
C14A C13A H13A 120.6
C15A C14A C13A 119.9(4)
C15A C14A H14A 120.1
C13A C14A H14A 120.1
C14A C15A C16A 119.2(5)
C14A C15A H15A 120.4
C16A C15A H15A 120.4
N11A C16A C15A 121.5(5)
N11A C16A H16A 119.2
C15A C16A H16A 119.2
N1A C17A C12A 109.3(3)
N1A C17A H17A 109.8
C12A C17A H17A 109.8
N1A C17A H17B 109.8
C12A C17A H17B 109.8
H17A C17A H17B 108.3
N21A C22A C23A 121.2(3)
N21A C22A C27A 116.8(3)
C23A C22A C27A 122.0(3)
C24A C23A C22A 118.8(4)
C24A C23A H23A 120.6
C22A C23A H23A 120.6
C25A C24A C23A 119.8(4)
C25A C24A H24A 120.1
C23A C24A H24A 120.1
C26A C25A C24A 119.0(4)
C26A C25A H25A 120.5
C24A C25A H25A 120.5
N21A C26A C25A 121.6(4)
N21A C26A H26A 119.2
C25A C26A H26A 119.2
N1A C27A C22A 111.5(3)
N1A C27A H27A 109.3
C22A C27A H27A 109.3
N1A C27A H27B 109.3
C22A C27A H27B 109.3
H27A C27A H27B 108.0
C27A N1A C1A 112.2(3)
C27A N1A C17A 112.0(3)
C1A N1A C17A 107.9(3)
C27A N1A Cu1 107.4(2)
C1A N1A Cu1 111.7(2)
C17A N1A Cu1 105.5(2)
C12A N11A C16A 119.3(4)
C12A N11A Cu1 114.6(3)
C16A N11A Cu1 126.0(3)
C22A N21A C26A 119.5(3)
C22A N21A Cu1 114.1(2)
C26A N21A Cu1 126.3(3)
N21B Cu2 N11B 159.76(15)
N21B Cu2 N1B 82.45(13)
N11B Cu2 N1B 83.77(13)
N21B Cu2 Cl1B 95.92(11)
N11B Cu2 Cl1B 96.13(10)
N1B Cu2 Cl1B 173.59(10)
N21B Cu2 S1B 100.41(11)
N11B Cu2 S1B 92.93(10)
N1B Cu2 S1B 84.46(9)
Cl1B Cu2 S1B 101.94(4)
C4B S1B C2B 101.5(2)
C4B S1B Cu2 110.2(2)
C2B S1B Cu2 89.36(13)
N1B C1B C2B 112.4(3)
N1B C1B H1B1 109.1
C2B C1B H1B1 109.1
N1B C1B H1B2 109.1
C2B C1B H1B2 109.1
H1B1 C1B H1B2 107.8
C1B C2B C3B 111.7(3)
C1B C2B S1B 105.6(3)
C3B C2B S1B 112.7(3)
C1B C2B H2B 108.9
C3B C2B H2B 108.9
S1B C2B H2B 108.9
C2B C3B H3B1 109.5
C2B C3B H3B2 109.5
H3B1 C3B H3B2 109.5
C2B C3B H3B3 109.5
H3B1 C3B H3B3 109.5
H3B2 C3B H3B3 109.5
S1B C4B H4B1 109.5
S1B C4B H4B2 109.5
H4B1 C4B H4B2 109.5
S1B C4B H4B3 109.5
H4B1 C4B H4B3 109.5
H4B2 C4B H4B3 109.5
N11B C12B C13B 121.8(4)
N11B C12B C17B 116.3(3)
C13B C12B C17B 121.8(4)
C14B C13B C12B 118.4(4)
C14B C13B H13B 120.8
C12B C13B H13B 120.8
C13B C14B C15B 119.3(4)
C13B C14B H14B 120.3
C15B C14B H14B 120.3
C16B C15B C14B 119.3(4)
C16B C15B H15B 120.3
C14B C15B H15B 120.3
N11B C16B C15B 121.9(4)
N11B C16B H16B 119.1
C15B C16B H16B 119.1
N1B C17B C12B 110.9(3)
N1B C17B H17C 109.5
C12B C17B H17C 109.5
N1B C17B H17D 109.5
C12B C17B H17D 109.5
H17C C17B H17D 108.0
N21B C22B C23B 121.7(4)
N21B C22B C27B 115.8(3)
C23B C22B C27B 122.4(4)
C24B C23B C22B 117.8(4)
C24B C23B H23B 121.1
C22B C23B H23B 121.1
C25B C24B C23B 120.8(4)
C25B C24B H24B 119.6
C23B C24B H24B 119.6
C24B C25B C26B 118.2(5)
C24B C25B H25B 120.9
C26B C25B H25B 120.9
N21B C26B C25B 121.7(5)
N21B C26B H26B 119.2
C25B C26B H26B 119.2
N1B C27B C22B 109.6(3)
N1B C27B H27C 109.7
C22B C27B H27C 109.7
N1B C27B H27D 109.7
C22B C27B H27D 109.7
H27C C27B H27D 108.2
C17B N1B C1B 110.4(3)
C17B N1B C27B 112.6(3)
C1B N1B C27B 109.0(3)
C17B N1B Cu2 108.4(2)
C1B N1B Cu2 111.2(2)
C27B N1B Cu2 105.3(2)
C16B N11B C12B 119.2(3)
C16B N11B Cu2 125.5(3)
C12B N11B Cu2 114.8(3)
C22B N21B C26B 119.7(4)
C22B N21B Cu2 114.4(3)
C26B N21B Cu2 125.9(3)
Cl5 Cu3 Cl2 135.08(5)
Cl5 Cu3 Cl3 99.03(5)
Cl2 Cu3 Cl3 100.00(5)
Cl5 Cu3 Cl4 97.69(4)
Cl2 Cu3 Cl4 98.64(4)
Cl3 Cu3 Cl4 132.53(5)

loop_
_geom_bond_atom_site_label_1
_geom_bond_atom_site_label_2
_geom_bond_distance
Cu1 N21A 1.985(3)
Cu1 N11A 1.987(3)
Cu1 N1A 2.054(3)
Cu1 Cl1A 2.2594(10)
Cu1 S1A 2.6608(11)
S1A C4A 1.797(5)
S1A C2A 1.820(4)
C1A N1A 1.487(5)
C1A C2A 1.523(6)
C1A H1A1 0.9900
C1A H1A2 0.9900
C2A C3A 1.529(5)
C2A H2A 1.0000
C3A H3A1 0.9800
C3A H3A2 0.9800
C3A H3A3 0.9800
C4A H4A1 0.9800
C4A H4A2 0.9800
C4A H4A3 0.9800
C12A N11A 1.346(6)
C12A C13A 1.377(6)
C12A C17A 1.501(6)
C13A C14A 1.385(7)
C13A H13A 0.9500
C14A C15A 1.364(7)
C14A H14A 0.9500
C15A C16A 1.376(6)
C15A H15A 0.9500
C16A N11A 1.348(5)
C16A H16A 0.9500
C17A N1A 1.495(5)
C17A H17A 0.9900
C17A H17B 0.9900
C22A N21A 1.344(5)
C22A C23A 1.398(5)
C22A C27A 1.500(5)
C23A C24A 1.380(6)
C23A H23A 0.9500
C24A C25A 1.380(6)
C24A H24A 0.9500
C25A C26A 1.380(5)
C25A H25A 0.9500
C26A N21A 1.353(5)
C26A H26A 0.9500
C27A N1A 1.485(5)
C27A H27A 0.9900
C27A H27B 0.9900
Cu2 N21B 1.982(3)
Cu2 N11B 1.983(3)
Cu2 N1B 2.056(3)
Cu2 Cl1B 2.2549(11)
Cu2 S1B 2.6319(12)
S1B C4B 1.793(5)
S1B C2B 1.831(4)
C1B N1B 1.492(5)
C1B C2B 1.519(5)
C1B H1B1 0.9900
C1B H1B2 0.9900
C2B C3B 1.520(6)
C2B H2B 1.0000
C3B H3B1 0.9800
C3B H3B2 0.9800
C3B H3B3 0.9800
C4B H4B1 0.9800
C4B H4B2 0.9800
C4B H4B3 0.9800
C12B N11B 1.340(5)
C12B C13B 1.396(5)
C12B C17B 1.506(5)
C13B C14B 1.373(6)
C13B H13B 0.9500
C14B C15B 1.385(6)
C14B H14B 0.9500
C15B C16B 1.371(6)
C15B H15B 0.9500
C16B N11B 1.340(5)
C16B H16B 0.9500
C17B N1B 1.486(5)
C17B H17C 0.9900
C17B H17D 0.9900
C22B N21B 1.335(6)
C22B C23B 1.397(5)
C22B C27B 1.499(6)
C23B C24B 1.386(7)
C23B H23B 0.9500
C24B C25B 1.374(8)
C24B H24B 0.9500
C25B C26B 1.387(6)
C25B H25B 0.9500
C26B N21B 1.350(6)
C26B H26B 0.9500
C27B N1B 1.494(5)
C27B H27C 0.9900
C27B H27D 0.9900
Cu3 Cl5 2.2378(12)
Cu3 Cl2 2.2552(12)
Cu3 Cl3 2.2566(12)
Cu3 Cl4 2.2862(11)

loop_
_geom_torsion_atom_site_label_1
_geom_torsion_atom_site_label_2
_geom_torsion_atom_site_label_3
_geom_torsion_atom_site_label_4
_geom_torsion
N21A Cu1 S1A C4A 179.5(2)
N11A Cu1 S1A C4A 14.8(2)
N1A Cu1 S1A C4A 95.2(2)
Cl1A Cu1 S1A C4A -84.18(18)
N21A Cu1 S1A C2A 74.49(16)
N11A Cu1 S1A C2A -90.16(17)
N1A Cu1 S1A C2A -9.77(16)
Cl1A Cu1 S1A C2A 170.84(14)
N1A C1A C2A C3A 172.0(3)
N1A C1A C2A S1A -61.6(4)
C4A S1A C2A C1A -74.9(3)
Cu1 S1A C2A C1A 36.0(3)
C4A S1A C2A C3A 50.0(4)
Cu1 S1A C2A C3A 160.9(3)
N11A C12A C13A C14A 0.7(6)
C17A C12A C13A C14A 176.1(4)
C12A C13A C14A C15A 0.5(6)
C13A C14A C15A C16A -0.8(6)
C14A C15A C16A N11A -0.3(6)
N11A C12A C17A N1A -26.2(5)
C13A C12A C17A N1A 158.1(4)
N21A C22A C23A C24A 1.5(6)
C27A C22A C23A C24A -175.4(4)
C22A C23A C24A C25A -1.2(6)
C23A C24A C25A C26A 0.1(6)
C24A C25A C26A N21A 1.0(6)
N21A C22A C27A N1A 22.7(5)
C23A C22A C27A N1A -160.3(3)
C22A C27A N1A C1A 96.3(4)
C22A C27A N1A C17A -142.2(3)
C22A C27A N1A Cu1 -26.7(3)
C2A C1A N1A C27A -71.4(4)
C2A C1A N1A C17A 164.7(3)
C2A C1A N1A Cu1 49.3(4)
C12A C17A N1A C27A 155.0(3)
C12A C17A N1A C1A -81.0(4)
C12A C17A N1A Cu1 38.4(3)
N21A Cu1 N1A C27A 19.2(2)
N11A Cu1 N1A C27A -150.9(2)
S1A Cu1 N1A C27A 105.9(2)
N21A Cu1 N1A C1A -104.1(2)
N11A Cu1 N1A C1A 85.7(2)
S1A Cu1 N1A C1A -17.5(2)
N21A Cu1 N1A C17A 138.9(2)
N11A Cu1 N1A C17A -31.2(2)
S1A Cu1 N1A C17A -134.4(2)
C13A C12A N11A C16A -1.7(6)
C17A C12A N11A C16A -177.5(3)
C13A C12A N11A Cu1 175.0(3)
C17A C12A N11A Cu1 -0.8(4)
C15A C16A N11A C12A 1.5(6)
C15A C16A N11A Cu1 -174.8(3)
N21A Cu1 N11A C12A -15.9(6)
N1A Cu1 N11A C12A 18.8(3)
Cl1A Cu1 N11A C12A -154.7(3)
S1A Cu1 N11A C12A 102.3(3)
N21A Cu1 N11A C16A 160.6(4)
N1A Cu1 N11A C16A -164.7(3)
Cl1A Cu1 N11A C16A 21.7(3)
S1A Cu1 N11A C16A -81.2(3)
C23A C22A N21A C26A -0.5(5)
C27A C22A N21A C26A 176.5(3)
C23A C22A N21A Cu1 177.0(3)
C27A C22A N21A Cu1 -6.0(4)
C25A C26A N21A C22A -0.8(5)
C25A C26A N21A Cu1 -177.9(3)
N11A Cu1 N21A C22A 26.6(6)
N1A Cu1 N21A C22A -7.9(3)
Cl1A Cu1 N21A C22A 165.4(2)
S1A Cu1 N21A C22A -93.8(2)
N11A Cu1 N21A C26A -156.1(4)
N1A Cu1 N21A C26A 169.4(3)
Cl1A Cu1 N21A C26A -17.3(3)
S1A Cu1 N21A C26A 83.5(3)
N21B Cu2 S1B C4B -158.0(2)
N11B Cu2 S1B C4B 37.3(2)
N1B Cu2 S1B C4B 120.7(2)
Cl1B Cu2 S1B C4B -59.6(2)
N21B Cu2 S1B C2B 99.94(17)
N11B Cu2 S1B C2B -64.76(16)
N1B Cu2 S1B C2B 18.69(16)
Cl1B Cu2 S1B C2B -161.66(13)
N1B C1B C2B C3B -165.8(3)
N1B C1B C2B S1B 71.3(4)
C4B S1B C2B C1B -157.2(3)
Cu2 S1B C2B C1B -46.7(3)
C4B S1B C2B C3B 80.5(4)
Cu2 S1B C2B C3B -169.0(3)
N11B C12B C13B C14B -1.9(6)
C17B C12B C13B C14B 175.7(4)
C12B C13B C14B C15B 1.0(7)
C13B C14B C15B C16B 0.6(7)
C14B C15B C16B N11B -1.3(7)
N11B C12B C17B N1B -25.3(5)
C13B C12B C17B N1B 157.0(4)
N21B C22B C23B C24B -0.7(6)
C27B C22B C23B C24B -177.3(4)
C22B C23B C24B C25B -1.0(7)
C23B C24B C25B C26B 1.6(7)
C24B C25B C26B N21B -0.5(7)
N21B C22B C27B N1B 27.3(5)
C23B C22B C27B N1B -156.0(4)
C12B C17B N1B C1B -96.9(4)
C12B C17B N1B C27B 141.2(3)
C12B C17B N1B Cu2 25.1(4)
C2B C1B N1B C17B 69.4(4)
C2B C1B N1B C27B -166.5(3)
C2B C1B N1B Cu2 -50.9(4)
C22B C27B N1B C17B -154.7(3)
C22B C27B N1B C1B 82.5(4)
C22B C27B N1B Cu2 -36.8(3)
N21B Cu2 N1B C17B 149.5(3)
N11B Cu2 N1B C17B -15.7(2)
S1B Cu2 N1B C17B -109.2(2)
N21B Cu2 N1B C1B -89.1(2)
N11B Cu2 N1B C1B 105.8(2)
S1B Cu2 N1B C1B 12.2(2)
N21B Cu2 N1B C27B 28.8(2)
N11B Cu2 N1B C27B -136.3(2)
S1B Cu2 N1B C27B 130.1(2)
C15B C16B N11B C12B 0.5(6)
C15B C16B N11B Cu2 171.0(3)
C13B C12B N11B C16B 1.2(6)
C17B C12B N11B C16B -176.6(4)
C13B C12B N11B Cu2 -170.3(3)
C17B C12B N11B Cu2 11.9(4)
N21B Cu2 N11B C16B 144.3(4)
N1B Cu2 N11B C16B -168.4(3)
Cl1B Cu2 N11B C16B 18.1(3)
S1B Cu2 N11B C16B -84.3(3)
N21B Cu2 N11B C12B -44.8(5)
N1B Cu2 N11B C12B 2.5(3)
Cl1B Cu2 N11B C12B -171.1(3)
S1B Cu2 N11B C12B 86.6(3)
C23B C22B N21B C26B 1.8(6)
C27B C22B N21B C26B 178.6(4)
C23B C22B N21B Cu2 -178.9(3)
C27B C22B N21B Cu2 -2.2(5)
C25B C26B N21B C22B -1.2(7)
C25B C26B N21B Cu2 179.7(4)
N11B Cu2 N21B C22B 31.7(6)
N1B Cu2 N21B C22B -15.8(3)
Cl1B Cu2 N21B C22B 157.9(3)
S1B Cu2 N21B C22B -98.7(3)
N11B Cu2 N21B C26B -149.2(4)
N1B Cu2 N21B C26B 163.4(4)
Cl1B Cu2 N21B C26B -22.9(4)
S1B Cu2 N21B C26B 80.4(4)
